data_1573878
loop_
_publ_author_name
'Jeba Silviya, S. Benita'
'Ruphina Maragatham, S. Michlin'
'Andrews, S. G. Jebastin'
'Bhuvanesh, Nattamai S. P.'
'Jebaraj, J. Winfred'
'Balakrishnan, Chithiraivel'

_publ_section_title
;
 A robust PET-based chiral Schiff base molecular probe for recognition of
 Hg<sup>2+</sup> and Pb<sup>2+</sup> and its application in live cell
 imaging.
;
_journal_issue 10
_journal_name_full 'Analytical methods : advancing methods and applications'
_journal_page_first 2342
_journal_page_last 2354
_journal_paper_doi 10.1039/d5ay00098j
_journal_volume 17
_journal_year 2025
_chemical_formula_moiety '2(C10 H9 Br2 N O)'
_chemical_formula_sum 'C20 H18 Br4 N2 O2'
_chemical_formula_weight 638.00
_space_group_crystal_system monoclinic
_space_group_IT_number 13
_space_group_name_Hall '-P 2yac'
_space_group_name_H-M_alt 'P 1 2/n 1'
_atom_sites_solution_hydrogens geom
_atom_sites_solution_primary dual
_audit_creation_date 2021-04-09
_audit_creation_method
;
Olex2 1.3
(compiled 2020.11.12 svn.r5f609507 for OlexSys, GUI svn.r6272)
;
_cell_angle_alpha 90
_cell_angle_beta 110.540(2)
_cell_angle_gamma 90
_cell_formula_units_Z 4
_cell_length_a 15.9413(8)
_cell_length_b 9.2450(5)
_cell_length_c 16.0151(8)
_cell_measurement_reflns_used 9254
_cell_measurement_temperature 110.0
_cell_measurement_theta_max 27.492
_cell_measurement_theta_min 2.588
_cell_volume 2210.2(2)
_computing_cell_refinement 'SAINT V8.38A (Bruker, 2018)'
_computing_data_reduction 'SAINT V8.38A (Bruker, 2018)'
_computing_molecular_graphics 'Olex2 1.3 (Dolomanov et al., 2009)'
_computing_publication_material 'Olex2 1.3 (Dolomanov et al., 2009)'
_computing_structure_refinement 'XL  (Sheldrick, 2008)'
_computing_structure_solution 'SHELXT 2018/2 (Sheldrick, 2018)'
_diffrn_ambient_temperature 110.0
_diffrn_measured_fraction_theta_full 0.997
_diffrn_measured_fraction_theta_max 0.997
_diffrn_measurement_device_type 'Bruker QUEST PHOTON-III'
_diffrn_measurement_method '\f and \w scans'
_diffrn_radiation_type MoK\a
_diffrn_radiation_wavelength 0.71073
_diffrn_reflns_av_R_equivalents 0.0470
_diffrn_reflns_av_unetI/netI 0.0163
_diffrn_reflns_Laue_measured_fraction_full 0.997
_diffrn_reflns_Laue_measured_fraction_max 0.997
_diffrn_reflns_limit_h_max 20
_diffrn_reflns_limit_h_min -20
_diffrn_reflns_limit_k_max 11
_diffrn_reflns_limit_k_min -12
_diffrn_reflns_limit_l_max 20
_diffrn_reflns_limit_l_min -20
_diffrn_reflns_number 108971
_diffrn_reflns_point_group_measured_fraction_full 0.997
_diffrn_reflns_point_group_measured_fraction_max 0.997
_diffrn_reflns_theta_full 25.242
_diffrn_reflns_theta_max 27.492
_diffrn_reflns_theta_min 2.203
_diffrn_source_current 1.0
_diffrn_source_power 0.05
_diffrn_source_voltage 50.0
_diffrn_standards_number 0
_exptl_absorpt_coefficient_mu 7.302
_exptl_absorpt_correction_T_max 0.3334
_exptl_absorpt_correction_T_min 0.1454
_exptl_absorpt_correction_type multi-scan
_exptl_absorpt_process_details
;
SADABS-2016/2 (Bruker,2016/2) was used for absorption correction.
wR2(int) was 0.1062 before and 0.0588 after correction.
The Ratio of minimum to maximum transmission is 0.4361.
The \l/2 correction factor is Not present.
;
_exptl_crystal_colour yellow
_exptl_crystal_colour_primary yellow
_exptl_crystal_density_diffrn 1.917
_exptl_crystal_description needle
_exptl_crystal_F_000 1232
_exptl_crystal_size_max 0.224
_exptl_crystal_size_mid 0.062
_exptl_crystal_size_min 0.051
_refine_diff_density_max 0.682
_refine_diff_density_min -0.672
_refine_diff_density_rms 0.068
_refine_ls_extinction_method none
_refine_ls_goodness_of_fit_ref 1.051
_refine_ls_hydrogen_treatment constr
_refine_ls_matrix_type full
_refine_ls_number_parameters 255
_refine_ls_number_reflns 5050
_refine_ls_number_restraints 0
_refine_ls_restrained_S_all 1.051
_refine_ls_R_factor_all 0.0246
_refine_ls_R_factor_gt 0.0187
_refine_ls_shift/su_max 0.002
_refine_ls_shift/su_mean 0.000
_refine_ls_structure_factor_coef Fsqd
_refine_ls_weighting_details 'w=1/[\s^2^(Fo^2^)+(0.0173P)^2^+1.8308P] where P=(Fo^2^+2Fc^2^)/3'
_refine_ls_weighting_scheme calc
_refine_ls_wR_factor_gt 0.0415
_refine_ls_wR_factor_ref 0.0430
_reflns_Friedel_coverage 0.000
_reflns_number_gt 4438
_reflns_number_total 5050
_reflns_threshold_expression 'I > 2\s(I)'
_cod_data_source_file d5ay00098j1.cif
_cod_data_source_block cbk2
_cod_depositor_comments 'Adding full bibliography for 1573878.cif.'
_cod_database_code 1573878
_shelx_shelxl_version_number 2018/3
_shelx_space_group_comment
;
The symmetry employed for this shelxl refinement is uniquely defined
by the following loop, which should always be used as a source of
symmetry information in preference to the above space-group names.
They are only intended as comments.
;
_shelx_estimated_absorpt_t_max 0.707
_shelx_estimated_absorpt_t_min 0.292
_olex2_refinement_description
;
1. Fixed Uiso
 At 1.2 times of:
  All C(H) groups, All C(H,H) groups
 At 1.5 times of:
  All O(H) groups
2.a Ternary CH refined with riding coordinates:
 C8(H8), C18(H18)
2.b Secondary CH2 refined with riding coordinates:
 C9(H9A,H9B), C10(H10A,H10B), C20(H20A,H20B), C19(H19A,H19B)
2.c Aromatic/amide H refined with riding coordinates:
 C6(H6), C4(H4), C7(H7), C17(H17), C16(H16), C14(H14)
2.d Idealised tetrahedral OH refined as rotating group:
 O1(H1), O2(H2)
;
_olex2_submission_special_instructions 'No special instructions were received'

loop_
_space_group_symop_operation_xyz
'x, y, z'
'-x+1/2, y, -z+1/2'
'-x, -y, -z'
'x-1/2, -y, z-1/2'

loop_
_atom_site_label
_atom_site_type_symbol
_atom_site_fract_x
_atom_site_fract_y
_atom_site_fract_z
_atom_site_U_iso_or_equiv
_atom_site_adp_type
_atom_site_occupancy
_atom_site_site_symmetry_order
_atom_site_calc_flag
_atom_site_refinement_flags_posn
_atom_site_refinement_flags_adp
_atom_site_refinement_flags_occupancy
_atom_site_disorder_assembly
_atom_site_disorder_group
Br1 Br 0.40621(2) 0.28162(2) 0.61614(2) 0.02381(5) Uani 1 1 d . . . . .
Br2 Br 0.61294(2) 0.14593(3) 0.40491(2) 0.03578(6) Uani 1 1 d . . . . .
O1 O 0.54031(8) 0.52787(14) 0.67712(8) 0.0181(3) Uani 1 1 d . . . . .
H1 H 0.574389 0.600172 0.688762 0.027 Uiso 1 1 calc R U . . .
N1 N 0.67043(10) 0.69266(16) 0.67177(10) 0.0151(3) Uani 1 1 d . . . . .
C8 C 0.72783(11) 0.82017(19) 0.69908(11) 0.0154(4) Uani 1 1 d . . . . .
H8 H 0.775323 0.816128 0.671684 0.018 Uiso 1 1 calc R U . . .
C6 C 0.64523(12) 0.3864(2) 0.52290(12) 0.0170(4) Uani 1 1 d . . . . .
H6 H 0.692654 0.408262 0.501973 0.020 Uiso 1 1 calc R U . . .
C4 C 0.52201(12) 0.23350(19) 0.51990(11) 0.0164(4) Uani 1 1 d . . . . .
H4 H 0.485900 0.150547 0.497629 0.020 Uiso 1 1 calc R U . . .
C9 C 0.67178(13) 0.9569(2) 0.66735(13) 0.0226(4) Uani 1 1 d . . . . .
H9A H 0.646176 0.957219 0.601381 0.027 Uiso 1 1 calc R U . . .
H9B H 0.621486 0.956782 0.690082 0.027 Uiso 1 1 calc R U . . .
C10 C 0.72778(13) 1.0929(2) 0.69945(13) 0.0245(4) Uani 1 1 d . . . . .
H10A H 0.774366 1.098215 0.671838 0.029 Uiso 1 1 calc R U . . .
H10B H 0.688965 1.179237 0.680547 0.029 Uiso 1 1 calc R U . . .
C7 C 0.68562(11) 0.60304(19) 0.61820(11) 0.0148(3) Uani 1 1 d . . . . .
H7 H 0.734535 0.619659 0.598563 0.018 Uiso 1 1 calc R U . . .
C3 C 0.50559(12) 0.3226(2) 0.58185(11) 0.0155(3) Uani 1 1 d . . . . .
C1 C 0.62930(11) 0.47506(19) 0.58629(11) 0.0131(3) Uani 1 1 d . . . . .
C2 C 0.55835(11) 0.44421(19) 0.61709(11) 0.0136(3) Uani 1 1 d . . . . .
C5 C 0.59197(12) 0.2671(2) 0.49083(12) 0.0182(4) Uani 1 1 d . . . . .
Br3 Br 0.88805(2) 0.31098(2) 0.61888(2) 0.02212(5) Uani 1 1 d . . . . .
Br4 Br 1.06191(2) 0.12130(2) 0.38603(2) 0.02321(5) Uani 1 1 d . . . . .
O2 O 0.82111(8) 0.54612(14) 0.47902(8) 0.0167(3) Uani 1 1 d . . . . .
H2 H 0.806588 0.613882 0.441735 0.025 Uiso 1 1 calc R U . . .
N2 N 0.81656(9) 0.69680(16) 0.33982(9) 0.0131(3) Uani 1 1 d . . . . .
C11 C 0.89925(11) 0.47499(19) 0.38155(11) 0.0128(3) Uani 1 1 d . . . . .
C15 C 0.98826(11) 0.25899(19) 0.41529(12) 0.0151(3) Uani 1 1 d . . . . .
C17 C 0.87003(11) 0.60387(19) 0.32633(11) 0.0137(3) Uani 1 1 d . . . . .
H17 H 0.891436 0.619406 0.278664 0.016 Uiso 1 1 calc R U . . .
C13 C 0.91139(11) 0.3349(2) 0.51179(11) 0.0146(3) Uani 1 1 d . . . . .
C16 C 0.95626(11) 0.37757(19) 0.36108(11) 0.0147(3) Uani 1 1 d . . . . .
H16 H 0.972847 0.392837 0.310285 0.018 Uiso 1 1 calc R U . . .
C18 C 0.79783(11) 0.82728(18) 0.28400(11) 0.0121(3) Uani 1 1 d . . . . .
H18 H 0.840936 0.831910 0.251335 0.015 Uiso 1 1 calc R U . . .
C20 C 0.79523(11) 1.09947(19) 0.28781(11) 0.0156(4) Uani 1 1 d . . . . .
H20A H 0.798538 1.183720 0.326993 0.019 Uiso 1 1 calc R U . . .
H20B H 0.843405 1.109707 0.262556 0.019 Uiso 1 1 calc R U . . .
C12 C 0.87531(11) 0.45394(19) 0.45758(11) 0.0126(3) Uani 1 1 d . . . . .
C14 C 0.96677(11) 0.23676(19) 0.49099(12) 0.0153(3) Uani 1 1 d . . . . .
H14 H 0.989716 0.155279 0.528144 0.018 Uiso 1 1 calc R U . . .
C19 C 0.81049(11) 0.96132(19) 0.34309(11) 0.0145(3) Uani 1 1 d . . . . .
H19A H 0.767824 0.957871 0.375478 0.017 Uiso 1 1 calc R U . . .
H19B H 0.871961 0.961714 0.387760 0.017 Uiso 1 1 calc R U . . .

loop_
_atom_site_aniso_label
_atom_site_aniso_U_11
_atom_site_aniso_U_22
_atom_site_aniso_U_33
_atom_site_aniso_U_23
_atom_site_aniso_U_13
_atom_site_aniso_U_12
Br1 0.02748(10) 0.02538(11) 0.02372(10) -0.00522(8) 0.01540(8) -0.01261(8)
Br2 0.03695(12) 0.03339(13) 0.04375(13) -0.02210(10) 0.02259(10) -0.00227(10)
O1 0.0232(7) 0.0170(7) 0.0169(6) -0.0050(5) 0.0105(5) -0.0068(5)
N1 0.0140(7) 0.0128(7) 0.0159(7) 0.0018(6) 0.0020(6) -0.0018(6)
C8 0.0133(8) 0.0138(9) 0.0174(9) -0.0001(7) 0.0033(7) -0.0034(7)
C6 0.0144(8) 0.0182(9) 0.0191(9) 0.0018(7) 0.0066(7) 0.0030(7)
C4 0.0170(8) 0.0119(8) 0.0165(8) -0.0008(7) 0.0012(7) -0.0009(7)
C9 0.0199(9) 0.0167(10) 0.0236(10) 0.0044(8) -0.0018(8) -0.0022(8)
C10 0.0241(10) 0.0140(9) 0.0277(11) 0.0024(8) -0.0004(8) -0.0022(8)
C7 0.0142(8) 0.0140(9) 0.0151(8) 0.0027(7) 0.0038(7) 0.0000(7)
C3 0.0159(8) 0.0161(9) 0.0141(8) 0.0037(7) 0.0049(6) -0.0010(7)
C1 0.0121(8) 0.0118(8) 0.0132(8) 0.0015(6) 0.0018(6) 0.0011(6)
C2 0.0162(8) 0.0125(8) 0.0105(8) 0.0018(6) 0.0026(6) 0.0010(7)
C5 0.0192(9) 0.0159(9) 0.0179(9) -0.0037(7) 0.0046(7) 0.0051(7)
Br3 0.02312(9) 0.02678(11) 0.01934(9) 0.00968(8) 0.01103(7) 0.00402(8)
Br4 0.02429(10) 0.01734(10) 0.03157(11) 0.00340(8) 0.01428(8) 0.00865(8)
O2 0.0184(6) 0.0151(6) 0.0187(6) 0.0045(5) 0.0091(5) 0.0047(5)
N2 0.0134(7) 0.0108(7) 0.0139(7) 0.0017(6) 0.0032(5) -0.0004(6)
C11 0.0122(8) 0.0113(8) 0.0136(8) -0.0003(6) 0.0027(6) -0.0018(6)
C15 0.0116(8) 0.0116(8) 0.0211(9) -0.0003(7) 0.0044(7) 0.0014(7)
C17 0.0149(8) 0.0128(9) 0.0123(8) 0.0003(7) 0.0034(6) -0.0018(7)
C13 0.0124(8) 0.0172(9) 0.0135(8) 0.0021(7) 0.0037(6) -0.0033(7)
C16 0.0148(8) 0.0135(8) 0.0154(8) -0.0012(7) 0.0049(7) -0.0019(7)
C18 0.0126(8) 0.0105(8) 0.0129(8) 0.0018(6) 0.0038(6) 0.0014(6)
C20 0.0164(9) 0.0115(9) 0.0160(9) -0.0010(7) 0.0020(7) -0.0016(7)
C12 0.0090(7) 0.0124(8) 0.0151(8) -0.0011(7) 0.0026(6) -0.0027(6)
C14 0.0121(8) 0.0118(8) 0.0185(8) 0.0025(7) 0.0008(6) -0.0012(7)
C19 0.0148(8) 0.0134(9) 0.0127(8) -0.0018(7) 0.0014(6) -0.0003(7)

loop_
_atom_type_symbol
_atom_type_description
_atom_type_scat_dispersion_real
_atom_type_scat_dispersion_imag
_atom_type_scat_source
C C 0.0033 0.0016 'International Tables Vol C Tables 4.2.6.8 and 6.1.1.4'
H H 0.0000 0.0000 'International Tables Vol C Tables 4.2.6.8 and 6.1.1.4'
Br Br -0.2901 2.4595 'International Tables Vol C Tables 4.2.6.8 and 6.1.1.4'
N N 0.0061 0.0033 'International Tables Vol C Tables 4.2.6.8 and 6.1.1.4'
O O 0.0106 0.0060 'International Tables Vol C Tables 4.2.6.8 and 6.1.1.4'

loop_
_geom_angle_atom_site_label_1
_geom_angle_atom_site_label_2
_geom_angle_atom_site_label_3
_geom_angle
_geom_angle_site_symmetry_1
_geom_angle_site_symmetry_3
_geom_angle_publ_flag
C2 O1 H1 109.5 . . ?
C7 N1 C8 118.58(15) . . ?
N1 C8 C8 108.95(12) . 2_656 ?
N1 C8 H8 109.2 . . ?
N1 C8 C9 109.62(14) . . ?
C8 C8 H8 109.2 2_656 . ?
C9 C8 C8 110.56(13) . 2_656 ?
C9 C8 H8 109.2 . . ?
C1 C6 H6 120.1 . . ?
C5 C6 H6 120.1 . . ?
C5 C6 C1 119.74(17) . . ?
C3 C4 H4 120.5 . . ?
C3 C4 C5 118.96(16) . . ?
C5 C4 H4 120.5 . . ?
C8 C9 H9A 109.3 . . ?
C8 C9 H9B 109.3 . . ?
H9A C9 H9B 108.0 . . ?
C10 C9 C8 111.43(15) . . ?
C10 C9 H9A 109.3 . . ?
C10 C9 H9B 109.3 . . ?
C9 C10 H10A 109.4 . . ?
C9 C10 H10B 109.4 . . ?
C10 C10 C9 110.97(14) 2_656 . ?
C10 C10 H10A 109.4 2_656 . ?
C10 C10 H10B 109.4 2_656 . ?
H10A C10 H10B 108.0 . . ?
N1 C7 H7 119.3 . . ?
N1 C7 C1 121.44(16) . . ?
C1 C7 H7 119.3 . . ?
C4 C3 Br1 118.56(13) . . ?
C4 C3 C2 121.99(16) . . ?
C2 C3 Br1 119.42(13) . . ?
C6 C1 C7 118.85(16) . . ?
C6 C1 C2 120.51(16) . . ?
C2 C1 C7 120.61(16) . . ?
O1 C2 C3 120.19(16) . . ?
O1 C2 C1 122.22(15) . . ?
C3 C2 C1 117.59(16) . . ?
C6 C5 Br2 120.15(14) . . ?
C6 C5 C4 121.20(17) . . ?
C4 C5 Br2 118.65(14) . . ?
C12 O2 H2 109.5 . . ?
C17 N2 C18 116.96(14) . . ?
C16 C11 C17 118.66(16) . . ?
C16 C11 C12 120.55(16) . . ?
C12 C11 C17 120.66(15) . . ?
C16 C15 Br4 120.09(14) . . ?
C16 C15 C14 121.19(16) . . ?
C14 C15 Br4 118.72(13) . . ?
N2 C17 C11 122.36(16) . . ?
N2 C17 H17 118.8 . . ?
C11 C17 H17 118.8 . . ?
C12 C13 Br3 119.19(13) . . ?
C14 C13 Br3 119.07(13) . . ?
C14 C13 C12 121.69(16) . . ?
C11 C16 H16 120.3 . . ?
C15 C16 C11 119.44(16) . . ?
C15 C16 H16 120.3 . . ?
N2 C18 C18 111.83(11) . 2_655 ?
N2 C18 H18 108.9 . . ?
N2 C18 C19 109.54(13) . . ?
C18 C18 H18 108.9 2_655 . ?
C19 C18 C18 108.80(12) . 2_655 ?
C19 C18 H18 108.9 . . ?
C20 C20 H20A 109.2 2_655 . ?
C20 C20 H20B 109.2 2_655 . ?
C20 C20 C19 112.05(11) 2_655 . ?
H20A C20 H20B 107.9 . . ?
C19 C20 H20A 109.2 . . ?
C19 C20 H20B 109.2 . . ?
O2 C12 C11 121.78(15) . . ?
O2 C12 C13 120.25(15) . . ?
C13 C12 C11 117.95(16) . . ?
C15 C14 C13 119.14(16) . . ?
C15 C14 H14 120.4 . . ?
C13 C14 H14 120.4 . . ?
C18 C19 H19A 109.4 . . ?
C18 C19 H19B 109.4 . . ?
C20 C19 C18 111.10(14) . . ?
C20 C19 H19A 109.4 . . ?
C20 C19 H19B 109.4 . . ?
H19A C19 H19B 108.0 . . ?

loop_
_geom_bond_atom_site_label_1
_geom_bond_atom_site_label_2
_geom_bond_distance
_geom_bond_site_symmetry_2
_geom_bond_publ_flag
Br1 C3 1.8882(18) . ?
Br2 C5 1.8929(18) . ?
O1 H1 0.8400 . ?
O1 C2 1.341(2) . ?
N1 C8 1.462(2) . ?
N1 C7 1.276(2) . ?
C8 C8 1.533(3) 2_656 ?
C8 H8 1.0000 . ?
C8 C9 1.528(3) . ?
C6 H6 0.9500 . ?
C6 C1 1.396(2) . ?
C6 C5 1.376(3) . ?
C4 H4 0.9500 . ?
C4 C3 1.384(3) . ?
C4 C5 1.386(3) . ?
C9 H9A 0.9900 . ?
C9 H9B 0.9900 . ?
C9 C10 1.523(3) . ?
C10 C10 1.523(4) 2_656 ?
C10 H10A 0.9900 . ?
C10 H10B 0.9900 . ?
C7 H7 0.9500 . ?
C7 C1 1.465(2) . ?
C3 C2 1.399(2) . ?
C1 C2 1.413(2) . ?
Br3 C13 1.8911(17) . ?
Br4 C15 1.8985(17) . ?
O2 H2 0.8400 . ?
O2 C12 1.341(2) . ?
N2 C17 1.281(2) . ?
N2 C18 1.468(2) . ?
C11 C17 1.459(2) . ?
C11 C16 1.398(2) . ?
C11 C12 1.412(2) . ?
C15 C16 1.380(2) . ?
C15 C14 1.386(3) . ?
C17 H17 0.9500 . ?
C13 C12 1.394(2) . ?
C13 C14 1.386(3) . ?
C16 H16 0.9500 . ?
C18 C18 1.532(3) 2_655 ?
C18 H18 1.0000 . ?
C18 C19 1.529(2) . ?
C20 C20 1.523(3) 2_655 ?
C20 H20A 0.9900 . ?
C20 H20B 0.9900 . ?
C20 C19 1.524(2) . ?
C14 H14 0.9500 . ?
C19 H19A 0.9900 . ?
C19 H19B 0.9900 . ?

loop_
_geom_torsion_atom_site_label_1
_geom_torsion_atom_site_label_2
_geom_torsion_atom_site_label_3
_geom_torsion_atom_site_label_4
_geom_torsion
_geom_torsion_site_symmetry_1
_geom_torsion_site_symmetry_2
_geom_torsion_site_symmetry_3
_geom_torsion_site_symmetry_4
_geom_torsion_publ_flag
Br1 C3 C2 O1 2.4(2) . . . . ?
Br1 C3 C2 C1 -176.88(12) . . . . ?
N1 C8 C9 C10 176.38(16) . . . . ?
N1 C7 C1 C6 175.51(16) . . . . ?
N1 C7 C1 C2 -2.6(3) . . . . ?
C8 N1 C7 C1 -178.38(15) . . . . ?
C8 C8 C9 C10 56.2(2) 2_656 . . . ?
C8 C9 C10 C10 -56.2(3) . . . 2_656 ?
C6 C1 C2 O1 -179.18(16) . . . . ?
C6 C1 C2 C3 0.1(2) . . . . ?
C4 C3 C2 O1 -179.92(16) . . . . ?
C4 C3 C2 C1 0.8(3) . . . . ?
C7 N1 C8 C8 -121.56(18) . . . 2_656 ?
C7 N1 C8 C9 117.33(18) . . . . ?
C7 C1 C2 O1 -1.1(2) . . . . ?
C7 C1 C2 C3 178.13(15) . . . . ?
C3 C4 C5 Br2 -179.19(13) . . . . ?
C3 C4 C5 C6 0.4(3) . . . . ?
C1 C6 C5 Br2 -179.95(13) . . . . ?
C1 C6 C5 C4 0.4(3) . . . . ?
C5 C6 C1 C7 -178.78(16) . . . . ?
C5 C6 C1 C2 -0.7(3) . . . . ?
C5 C4 C3 Br1 176.65(13) . . . . ?
C5 C4 C3 C2 -1.1(3) . . . . ?
Br3 C13 C12 O2 -3.3(2) . . . . ?
Br3 C13 C12 C11 175.36(12) . . . . ?
Br3 C13 C14 C15 -176.18(13) . . . . ?
Br4 C15 C16 C11 177.50(12) . . . . ?
Br4 C15 C14 C13 -178.55(13) . . . . ?
N2 C18 C19 C20 177.75(14) . . . . ?
C17 N2 C18 C18 108.82(19) . . . 2_655 ?
C17 N2 C18 C19 -130.47(16) . . . . ?
C17 C11 C16 C15 176.68(15) . . . . ?
C17 C11 C12 O2 3.9(2) . . . . ?
C17 C11 C12 C13 -174.74(15) . . . . ?
C16 C11 C17 N2 178.70(16) . . . . ?
C16 C11 C12 O2 179.66(15) . . . . ?
C16 C11 C12 C13 1.0(2) . . . . ?
C16 C15 C14 C13 0.7(3) . . . . ?
C18 N2 C17 C11 175.40(14) . . . . ?
C18 C18 C19 C20 -59.7(2) 2_655 . . . ?
C20 C20 C19 C18 53.9(2) 2_655 . . . ?
C12 C11 C17 N2 -5.5(2) . . . . ?
C12 C11 C16 C15 0.8(2) . . . . ?
C12 C13 C14 C15 1.3(3) . . . . ?
C14 C15 C16 C11 -1.7(3) . . . . ?
C14 C13 C12 O2 179.24(15) . . . . ?
C14 C13 C12 C11 -2.1(2) . . . . ?
